data_4074148
loop_
_publ_author_name
'Archer, Andrew M.'
'Bouwkamp, Marco W.'
'Cortez, Maria-Patricia'
'Lobkovsky, Emil'
'Chirik, Paul J.'

_publ_section_title
;
 Arene Coordination in Bis(imino)pyridine Iron Complexes:&#x00A0;
 Identification of Catalyst Deactivation Pathways in Iron-Catalyzed
 Hydrogenation and Hydrosilation
;
_journal_issue 18
_journal_name_full Organometallics
_journal_page_first 4269
_journal_paper_doi 10.1021/om060441c
_journal_volume 25
_journal_year 2006
_chemical_formula_sum 'C43 H47 Fe N3'
_chemical_formula_weight 661.69
_chemical_name_systematic
; 
 ? 
;
_space_group_IT_number 2
_symmetry_cell_setting triclinic
_symmetry_space_group_name_Hall '-P 1'
_symmetry_space_group_name_H-M 'P -1'
_atom_sites_solution_hydrogens mixed
_atom_sites_solution_primary direct
_atom_sites_solution_secondary difmap
_audit_creation_method SHELXL-97
_cell_angle_alpha 90.425(2)
_cell_angle_beta 93.094(2)
_cell_angle_gamma 107.684(2)
_cell_formula_units_Z 2
_cell_length_a 9.2864(4)
_cell_length_b 12.4236(8)
_cell_length_c 15.9816(10)
_cell_measurement_reflns_used 8663
_cell_measurement_temperature 173(2)
_cell_measurement_theta_max 24.94
_cell_measurement_theta_min 2.17
_cell_volume 1753.57(18)
_computing_cell_refinement 'Bruker SAINT+'
_computing_data_collection 'Bruker APEX2'
_computing_data_reduction 'Bruker SAINT+'
_computing_molecular_graphics 'Bruker SHELXTL'
_computing_publication_material 'Bruker SHELXTL'
_computing_structure_refinement 'SHELXL-97 (Sheldrick, 1997)'
_computing_structure_solution 'SHELXS-97 (Sheldrick, 1990)'
_diffrn_ambient_temperature 173(2)
_diffrn_measured_fraction_theta_full 0.971
_diffrn_measured_fraction_theta_max 0.971
_diffrn_measurement_device_type 'Bruker X8 APEX II diffractomter'
_diffrn_measurement_method 'phi and omega scans'
_diffrn_radiation_monochromator graphite
_diffrn_radiation_source 'fine-focus sealed tube'
_diffrn_radiation_type MoK\a
_diffrn_radiation_wavelength 0.71073
_diffrn_reflns_av_R_equivalents 0.0423
_diffrn_reflns_av_sigmaI/netI 0.0366
_diffrn_reflns_limit_h_max 11
_diffrn_reflns_limit_h_min -10
_diffrn_reflns_limit_k_max 14
_diffrn_reflns_limit_k_min -14
_diffrn_reflns_limit_l_max 19
_diffrn_reflns_limit_l_min -18
_diffrn_reflns_number 28349
_diffrn_reflns_theta_full 25.09
_diffrn_reflns_theta_max 25.09
_diffrn_reflns_theta_min 1.72
_exptl_absorpt_coefficient_mu 0.464
_exptl_absorpt_correction_T_max 0.9885
_exptl_absorpt_correction_T_min 0.8732
_exptl_absorpt_correction_type multi-scan
_exptl_absorpt_process_details SADABS
_exptl_crystal_colour green
_exptl_crystal_density_diffrn 1.253
_exptl_crystal_density_method 'not measured'
_exptl_crystal_description plate
_exptl_crystal_F_000 704
_exptl_crystal_size_max 0.30
_exptl_crystal_size_mid 0.15
_exptl_crystal_size_min 0.03
_refine_diff_density_max 0.486
_refine_diff_density_min -0.279
_refine_diff_density_rms 0.057
_refine_ls_extinction_method none
_refine_ls_goodness_of_fit_ref 1.021
_refine_ls_hydrogen_treatment mixed
_refine_ls_matrix_type full
_refine_ls_number_parameters 600
_refine_ls_number_reflns 6067
_refine_ls_number_restraints 0
_refine_ls_restrained_S_all 1.021
_refine_ls_R_factor_all 0.0477
_refine_ls_R_factor_gt 0.0361
_refine_ls_shift/su_max 0.106
_refine_ls_shift/su_mean 0.002
_refine_ls_structure_factor_coef Fsqd
_refine_ls_weighting_details 'calc w=1/[\s^2^(Fo^2^)+(0.0617P)^2^+0.6171P] where P=(Fo^2^+2Fc^2^)/3'
_refine_ls_weighting_scheme calc
_refine_ls_wR_factor_gt 0.0956
_refine_ls_wR_factor_ref 0.1024
_reflns_number_gt 5036
_reflns_number_total 6067
_reflns_threshold_expression >2sigma(I)
_cod_data_source_file om060441csi20060519_085157.cif
_cod_data_source_block aa3
_cod_depositor_comments
;
The following automatic conversions were performed:

'_symmetry_cell_setting' value 'Triclinic' changed to 'triclinic'
according to /home/saulius/struct/CIF-dictionaries/cif_core.dic
dictionary named 'cif_core.dic' version 2.4.1 from 2010-06-29.

Automatic conversion script
Id: cif_fix_values 1715 2011-07-08 13:25:40Z adriana 
;
_cod_original_cell_volume 1753.57(17)
_cod_original_sg_symbol_H-M P-1
_cod_database_code 4074148

loop_
_symmetry_equiv_pos_as_xyz
'x, y, z'
'-x, -y, -z'

loop_
_atom_site_label
_atom_site_type_symbol
_atom_site_fract_x
_atom_site_fract_y
_atom_site_fract_z
_atom_site_U_iso_or_equiv
_atom_site_adp_type
_atom_site_occupancy
_atom_site_symmetry_multiplicity
_atom_site_calc_flag
_atom_site_refinement_flags
Fe1 Fe 0.87449(3) 0.40533(2) 0.282601(17) 0.01784(11) Uani 1 1 d .
N1 N 0.72796(18) 0.26117(14) 0.29135(10) 0.0190(4) Uani 1 1 d .
N2 N 0.76937(18) 0.40495(13) 0.17868(10) 0.0183(4) Uani 1 1 d .
N3 N 1.02699(19) 0.62445(14) 0.18982(11) 0.0238(4) Uani 1 1 d .
C1 C 0.5238(2) 0.10813(17) 0.21027(13) 0.0229(5) Uani 1 1 d .
C2 C 0.6318(2) 0.22362(17) 0.22351(12) 0.0194(4) Uani 1 1 d .
C3 C 0.6490(2) 0.30585(16) 0.16057(12) 0.0188(4) Uani 1 1 d .
C4 C 0.5519(2) 0.29576(18) 0.08874(13) 0.0242(5) Uani 1 1 d .
H4 H 0.471(3) 0.228(2) 0.0813(14) 0.026(6) Uiso 1 1 d .
C5 C 0.5761(3) 0.37975(19) 0.03205(14) 0.0274(5) Uani 1 1 d .
H5 H 0.512(3) 0.3769(19) -0.0144(15) 0.027(6) Uiso 1 1 d .
C6 C 0.7007(2) 0.47696(18) 0.04758(13) 0.0238(5) Uani 1 1 d .
H6 H 0.719(2) 0.5349(19) 0.0069(14) 0.026(6) Uiso 1 1 d .
C7 C 0.7934(2) 0.48930(17) 0.11961(12) 0.0199(4) Uani 1 1 d .
C8 C 0.9221(2) 0.59480(17) 0.13100(12) 0.0202(4) Uani 1 1 d .
C9 C 0.4271(2) 0.05136(18) 0.27032(14) 0.0270(5) Uani 1 1 d .
H9 H 0.431(2) 0.0910(19) 0.3253(15) 0.028(6) Uiso 1 1 d .
C10 C 0.3257(3) -0.0554(2) 0.25349(16) 0.0348(6) Uani 1 1 d .
H10 H 0.262(3) -0.090(2) 0.2963(16) 0.041(7) Uiso 1 1 d .
C11 C 0.3180(3) -0.1090(2) 0.17688(16) 0.0406(6) Uani 1 1 d .
H11 H 0.247(3) -0.175(3) 0.1679(17) 0.049(8) Uiso 1 1 d .
C12 C 0.4152(3) -0.0557(2) 0.11701(16) 0.0407(6) Uani 1 1 d .
H12 H 0.419(3) -0.091(2) 0.0672(17) 0.042(7) Uiso 1 1 d .
C13 C 0.5178(3) 0.05014(19) 0.13345(14) 0.0311(5) Uani 1 1 d .
H13 H 0.583(3) 0.087(2) 0.0937(16) 0.037(7) Uiso 1 1 d .
C14 C 0.9344(2) 0.68415(17) 0.06587(13) 0.0229(5) Uani 1 1 d .
C15 C 0.8423(3) 0.75377(19) 0.06772(15) 0.0307(5) Uani 1 1 d .
H15 H 0.770(3) 0.7399(19) 0.1061(15) 0.028(6) Uiso 1 1 d .
C16 C 0.8604(3) 0.8411(2) 0.01187(16) 0.0392(6) Uani 1 1 d .
H16 H 0.793(3) 0.884(2) 0.0131(18) 0.053(8) Uiso 1 1 d .
C17 C 0.9693(3) 0.8587(2) -0.04611(17) 0.0460(7) Uani 1 1 d .
H17 H 0.983(3) 0.920(3) -0.0825(19) 0.057(8) Uiso 1 1 d .
C18 C 1.0602(3) 0.7895(2) -0.04858(17) 0.0438(7) Uani 1 1 d .
H18 H 1.135(3) 0.802(2) -0.0899(18) 0.048(8) Uiso 1 1 d .
C19 C 1.0437(3) 0.7031(2) 0.00762(15) 0.0321(5) Uani 1 1 d .
H19 H 1.111(3) 0.657(2) 0.0060(16) 0.044(7) Uiso 1 1 d .
C20 C 0.7225(2) 0.18954(16) 0.36293(12) 0.0183(4) Uani 1 1 d .
C21 C 0.7894(2) 0.10238(17) 0.36176(13) 0.0227(5) Uani 1 1 d .
C22 C 0.7821(3) 0.03692(19) 0.43252(14) 0.0288(5) Uani 1 1 d .
H22 H 0.827(2) -0.0235(19) 0.4331(13) 0.022(6) Uiso 1 1 d .
C23 C 0.7116(3) 0.05579(19) 0.50220(15) 0.0306(5) Uani 1 1 d .
H23 H 0.709(3) 0.013(2) 0.5481(15) 0.028(6) Uiso 1 1 d .
C24 C 0.6488(3) 0.14324(19) 0.50331(14) 0.0278(5) Uani 1 1 d .
H24 H 0.602(3) 0.155(2) 0.5517(16) 0.034(6) Uiso 1 1 d .
C25 C 0.6541(2) 0.21293(17) 0.43508(13) 0.0215(4) Uani 1 1 d .
C26 C 0.5871(3) 0.31027(18) 0.44042(14) 0.0255(5) Uani 1 1 d .
H26 H 0.629(2) 0.3587(18) 0.3992(14) 0.018(5) Uiso 1 1 d .
C27 C 0.6231(3) 0.3712(2) 0.52654(16) 0.0357(6) Uani 1 1 d .
H27C H 0.732(3) 0.386(2) 0.5456(16) 0.042(7) Uiso 1 1 d .
H27B H 0.568(3) 0.329(2) 0.5664(17) 0.039(7) Uiso 1 1 d .
H27A H 0.592(3) 0.441(3) 0.5245(18) 0.062(9) Uiso 1 1 d .
C28 C 0.4166(3) 0.2737(2) 0.4196(2) 0.0411(6) Uani 1 1 d .
H28C H 0.382(3) 0.336(2) 0.4250(16) 0.043(7) Uiso 1 1 d .
H28B H 0.367(3) 0.216(3) 0.4607(19) 0.061(9) Uiso 1 1 d .
H28A H 0.391(3) 0.248(3) 0.359(2) 0.057(9) Uiso 1 1 d .
C29 C 0.8711(3) 0.0773(2) 0.28756(15) 0.0324(5) Uani 1 1 d .
H29 H 0.874(2) 0.136(2) 0.2470(15) 0.028(6) Uiso 1 1 d .
C30 C 1.0351(3) 0.0853(3) 0.3131(2) 0.0467(7) Uani 1 1 d .
H19C H 1.036(3) 0.024(2) 0.3513(17) 0.044(7) Uiso 1 1 d .
H19B H 1.093(3) 0.082(2) 0.2608(19) 0.055(8) Uiso 1 1 d .
H30A H 1.086(3) 0.152(3) 0.3429(18) 0.051(8) Uiso 1 1 d .
C31 C 0.7914(4) -0.0391(2) 0.24805(19) 0.0450(7) Uani 1 1 d .
H31C H 0.789(3) -0.096(3) 0.2868(19) 0.052(8) Uiso 1 1 d .
H31B H 0.690(4) -0.045(3) 0.2322(19) 0.060(9) Uiso 1 1 d .
H31A H 0.838(4) -0.049(3) 0.196(2) 0.073(10) Uiso 1 1 d .
C32 C 1.0267(2) 0.55716(17) 0.26112(13) 0.0204(4) Uani 1 1 d .
C33 C 1.1045(2) 0.47392(18) 0.26188(13) 0.0233(5) Uani 1 1 d .
C34 C 1.0877(2) 0.40293(18) 0.33132(14) 0.0245(5) Uani 1 1 d .
H34 H 1.131(2) 0.3468(19) 0.3328(13) 0.019(5) Uiso 1 1 d .
C35 C 0.9980(2) 0.41403(18) 0.39674(13) 0.0244(5) Uani 1 1 d .
H35 H 0.982(2) 0.3619(18) 0.4384(14) 0.021(6) Uiso 1 1 d .
C36 C 0.9270(2) 0.49895(17) 0.39606(13) 0.0228(5) Uani 1 1 d .
H36 H 0.867(3) 0.5041(19) 0.4398(15) 0.029(6) Uiso 1 1 d .
C37 C 0.9420(2) 0.57361(17) 0.32907(13) 0.0217(4) Uani 1 1 d .
C38 C 1.2006(3) 0.4652(2) 0.19025(15) 0.0313(5) Uani 1 1 d .
H38 H 1.142(3) 0.4691(18) 0.1373(15) 0.025(6) Uiso 1 1 d .
C39 C 1.3435(3) 0.5673(3) 0.1957(2) 0.0518(8) Uani 1 1 d .
H39C H 1.397(4) 0.568(3) 0.249(2) 0.073(10) Uiso 1 1 d .
H39B H 1.410(4) 0.548(3) 0.154(2) 0.067(9) Uiso 1 1 d .
H39A H 1.316(4) 0.636(3) 0.188(2) 0.077(12) Uiso 1 1 d .
C40 C 1.2427(4) 0.3563(3) 0.1892(2) 0.0498(7) Uani 1 1 d .
H40C H 1.317(4) 0.359(3) 0.237(2) 0.061(9) Uiso 1 1 d .
H40B H 1.289(4) 0.349(3) 0.136(2) 0.068(9) Uiso 1 1 d .
H40A H 1.148(4) 0.288(3) 0.1909(18) 0.059(9) Uiso 1 1 d .
C41 C 0.8671(3) 0.66700(19) 0.32871(15) 0.0270(5) Uani 1 1 d .
H41 H 0.906(3) 0.713(2) 0.2854(15) 0.029(6) Uiso 1 1 d .
C42 C 0.6979(3) 0.6231(3) 0.3114(2) 0.0528(8) Uani 1 1 d .
H42C H 0.663(3) 0.579(2) 0.3642(19) 0.048(8) Uiso 1 1 d .
H42B H 0.650(4) 0.692(3) 0.3136(19) 0.068(9) Uiso 1 1 d .
H42A H 0.666(4) 0.573(3) 0.252(3) 0.100(13) Uiso 1 1 d .
C43 C 0.9101(4) 0.7377(2) 0.40952(19) 0.0577(9) Uani 1 1 d .
H43A H 0.8609 0.7972 0.4082 0.087 Uiso 1 1 calc R
H43B H 1.0202 0.7721 0.4151 0.087 Uiso 1 1 calc R
H43C H 0.8769 0.6893 0.4573 0.087 Uiso 1 1 calc R

loop_
_atom_site_aniso_label
_atom_site_aniso_U_11
_atom_site_aniso_U_22
_atom_site_aniso_U_33
_atom_site_aniso_U_23
_atom_site_aniso_U_13
_atom_site_aniso_U_12
Fe1 0.01874(17) 0.01616(17) 0.01686(17) 0.00065(11) -0.00215(11) 0.00322(11)
N1 0.0219(9) 0.0183(9) 0.0166(9) 0.0011(7) 0.0009(7) 0.0060(7)
N2 0.0184(9) 0.0166(8) 0.0187(9) 0.0016(7) 0.0005(7) 0.0039(7)
N3 0.0239(10) 0.0219(9) 0.0224(10) 0.0030(7) -0.0003(7) 0.0022(7)
C1 0.0260(11) 0.0187(11) 0.0222(11) 0.0019(9) -0.0016(9) 0.0043(9)
C2 0.0194(10) 0.0198(10) 0.0190(11) -0.0009(8) 0.0025(8) 0.0056(8)
C3 0.0188(10) 0.0167(10) 0.0201(10) -0.0014(8) 0.0010(8) 0.0042(8)
C4 0.0221(11) 0.0220(11) 0.0239(12) -0.0002(9) -0.0032(9) 0.0006(9)
C5 0.0272(12) 0.0282(12) 0.0231(12) 0.0025(9) -0.0088(9) 0.0045(9)
C6 0.0280(12) 0.0234(11) 0.0193(11) 0.0051(9) -0.0010(9) 0.0068(9)
C7 0.0216(11) 0.0205(11) 0.0185(10) 0.0018(8) 0.0018(8) 0.0074(8)
C8 0.0219(11) 0.0199(11) 0.0197(11) 0.0009(8) 0.0030(8) 0.0074(8)
C9 0.0284(12) 0.0235(12) 0.0256(12) -0.0002(10) 0.0023(9) 0.0028(9)
C10 0.0326(14) 0.0278(13) 0.0364(14) 0.0046(11) 0.0056(11) -0.0027(10)
C11 0.0460(16) 0.0223(13) 0.0411(15) -0.0007(11) -0.0055(12) -0.0067(11)
C12 0.0588(17) 0.0262(13) 0.0274(14) -0.0067(11) -0.0016(12) -0.0005(12)
C13 0.0391(14) 0.0249(12) 0.0230(12) 0.0007(10) 0.0013(10) 0.0002(10)
C14 0.0255(11) 0.0169(10) 0.0214(11) 0.0002(8) -0.0033(9) 0.0000(8)
C15 0.0374(14) 0.0247(12) 0.0286(13) -0.0006(10) -0.0010(11) 0.0080(10)
C16 0.0537(17) 0.0223(13) 0.0410(15) 0.0000(11) -0.0125(13) 0.0133(12)
C17 0.0670(19) 0.0251(14) 0.0357(15) 0.0120(12) -0.0041(13) -0.0004(13)
C18 0.0468(16) 0.0412(16) 0.0356(15) 0.0132(12) 0.0071(12) 0.0009(12)
C19 0.0322(13) 0.0322(13) 0.0301(13) 0.0069(10) 0.0039(10) 0.0066(11)
C20 0.0194(10) 0.0161(10) 0.0170(10) 0.0025(8) -0.0012(8) 0.0019(8)
C21 0.0252(11) 0.0187(11) 0.0228(11) 0.0012(9) 0.0003(9) 0.0050(9)
C22 0.0353(13) 0.0212(12) 0.0311(13) 0.0040(10) -0.0013(10) 0.0110(10)
C23 0.0411(14) 0.0253(12) 0.0234(12) 0.0108(10) 0.0015(10) 0.0069(10)
C24 0.0305(13) 0.0295(12) 0.0212(12) 0.0018(10) 0.0043(10) 0.0052(10)
C25 0.0203(11) 0.0198(10) 0.0211(11) 0.0006(9) -0.0005(8) 0.0014(8)
C26 0.0300(12) 0.0229(11) 0.0236(12) 0.0006(10) 0.0061(9) 0.0071(9)
C27 0.0418(16) 0.0355(15) 0.0300(14) -0.0063(11) 0.0049(12) 0.0116(12)
C28 0.0320(14) 0.0372(16) 0.0577(19) -0.0079(14) -0.0048(13) 0.0174(12)
C29 0.0464(15) 0.0276(13) 0.0303(13) 0.0074(10) 0.0105(11) 0.0204(11)
C30 0.0450(17) 0.0397(17) 0.064(2) 0.0113(16) 0.0173(15) 0.0222(14)
C31 0.071(2) 0.0372(16) 0.0333(16) -0.0055(13) 0.0005(14) 0.0268(15)
C32 0.0168(10) 0.0201(11) 0.0208(11) 0.0019(8) -0.0035(8) 0.0013(8)
C33 0.0165(10) 0.0266(12) 0.0238(11) -0.0013(9) -0.0046(8) 0.0031(8)
C34 0.0223(11) 0.0213(11) 0.0294(12) -0.0034(9) -0.0101(9) 0.0078(9)
C35 0.0269(12) 0.0218(11) 0.0192(11) 0.0043(9) -0.0076(9) 0.0011(9)
C36 0.0233(11) 0.0217(11) 0.0195(11) -0.0036(9) -0.0025(9) 0.0021(9)
C37 0.0204(11) 0.0206(11) 0.0216(11) -0.0020(9) -0.0050(8) 0.0037(8)
C38 0.0256(12) 0.0412(14) 0.0277(13) 0.0002(11) -0.0002(10) 0.0116(10)
C39 0.0276(15) 0.070(2) 0.051(2) 0.0046(17) 0.0107(14) 0.0037(14)
C40 0.056(2) 0.063(2) 0.0424(18) -0.0024(15) 0.0103(15) 0.0346(17)
C41 0.0306(12) 0.0235(12) 0.0275(12) -0.0002(10) -0.0007(10) 0.0094(9)
C42 0.0354(16) 0.0444(17) 0.083(2) -0.0082(17) -0.0057(15) 0.0202(13)
C43 0.086(2) 0.0377(16) 0.0562(19) -0.0207(14) -0.0300(16) 0.0361(15)

loop_
_atom_type_symbol
_atom_type_description
_atom_type_scat_dispersion_real
_atom_type_scat_dispersion_imag
_atom_type_scat_source
C C 0.0033 0.0016 'International Tables Vol C Tables 4.2.6.8 and 6.1.1.4'
H H 0.0000 0.0000 'International Tables Vol C Tables 4.2.6.8 and 6.1.1.4'
N N 0.0061 0.0033 'International Tables Vol C Tables 4.2.6.8 and 6.1.1.4'
Fe Fe 0.3463 0.8444 'International Tables Vol C Tables 4.2.6.8 and 6.1.1.4'

loop_
_geom_angle_atom_site_label_1
_geom_angle_atom_site_label_2
_geom_angle_atom_site_label_3
_geom_angle
N2 Fe1 N1 83.02(7)
N2 Fe1 C32 91.88(7)
N1 Fe1 C32 174.47(7)
N2 Fe1 C35 177.10(8)
N1 Fe1 C35 99.88(8)
C32 Fe1 C35 85.24(8)
N2 Fe1 C33 106.23(8)
N1 Fe1 C33 139.14(8)
C32 Fe1 C33 40.59(8)
C35 Fe1 C33 71.70(8)
N2 Fe1 C34 139.87(8)
N1 Fe1 C34 110.76(8)
C32 Fe1 C34 71.94(8)
C35 Fe1 C34 39.19(9)
C33 Fe1 C34 39.30(8)
N2 Fe1 C36 139.34(8)
N1 Fe1 C36 113.52(8)
C32 Fe1 C36 71.80(8)
C35 Fe1 C36 39.19(9)
C33 Fe1 C36 85.53(8)
C34 Fe1 C36 71.09(9)
N2 Fe1 C37 106.32(7)
N1 Fe1 C37 143.63(8)
C32 Fe1 C37 40.18(8)
C35 Fe1 C37 71.24(8)
C33 Fe1 C37 73.09(8)
C34 Fe1 C37 84.96(8)
C36 Fe1 C37 39.06(8)
C2 N1 C20 120.04(16)
C2 N1 Fe1 116.15(13)
C20 N1 Fe1 123.66(13)
C7 N2 C3 117.00(16)
C7 N2 Fe1 128.83(13)
C3 N2 Fe1 114.15(13)
C8 N3 C32 121.52(17)
C9 C1 C13 116.8(2)
C9 C1 C2 123.86(19)
C13 C1 C2 119.31(19)
N1 C2 C3 112.62(17)
N1 C2 C1 126.07(18)
C3 C2 C1 121.23(17)
C4 C3 N2 121.23(18)
C4 C3 C2 124.89(18)
N2 C3 C2 113.76(17)
C5 C4 C3 120.85(19)
C4 C5 C6 118.3(2)
C7 C6 C5 121.2(2)
C6 C7 N2 121.31(18)
C6 C7 C8 117.58(18)
N2 C7 C8 121.10(17)
N3 C8 C7 129.72(18)
N3 C8 C14 112.95(17)
C7 C8 C14 117.32(17)
C10 C9 C1 121.2(2)
C11 C10 C9 120.9(2)
C10 C11 C12 118.9(2)
C13 C12 C11 120.6(2)
C12 C13 C1 121.4(2)
C19 C14 C15 119.2(2)
C19 C14 C8 120.72(19)
C15 C14 C8 119.96(19)
C16 C15 C14 120.2(2)
C17 C16 C15 120.1(3)
C16 C17 C18 120.0(2)
C17 C18 C19 120.2(3)
C14 C19 C18 120.4(2)
C21 C20 C25 121.06(18)
C21 C20 N1 120.54(17)
C25 C20 N1 118.34(17)
C22 C21 C20 118.10(19)
C22 C21 C29 118.66(19)
C20 C21 C29 123.23(18)
C23 C22 C21 121.7(2)
C22 C23 C24 119.7(2)
C23 C24 C25 121.5(2)
C24 C25 C20 117.83(19)
C24 C25 C26 119.47(19)
C20 C25 C26 122.70(18)
C25 C26 C28 112.83(19)
C25 C26 C27 112.04(19)
C28 C26 C27 109.7(2)
C21 C29 C31 111.9(2)
C21 C29 C30 111.3(2)
C31 C29 C30 109.1(2)
N3 C32 C37 117.23(18)
N3 C32 C33 120.29(18)
C37 C32 C33 122.44(18)
N3 C32 Fe1 126.65(14)
C37 C32 Fe1 72.94(11)
C33 C32 Fe1 72.05(11)
C34 C33 C32 117.25(19)
C34 C33 C38 122.7(2)
C32 C33 C38 120.05(19)
C34 C33 Fe1 70.55(12)
C32 C33 Fe1 67.35(11)
C38 C33 Fe1 133.78(15)
C35 C34 C33 121.0(2)
C35 C34 Fe1 69.99(12)
C33 C34 Fe1 70.14(12)
C36 C35 C34 120.7(2)
C36 C35 Fe1 70.93(12)
C34 C35 Fe1 70.82(12)
C35 C36 C37 120.8(2)
C35 C36 Fe1 69.88(12)
C37 C36 Fe1 70.83(12)
C36 C37 C32 117.67(19)
C36 C37 C41 120.92(19)
C32 C37 C41 121.39(18)
C36 C37 Fe1 70.12(12)
C32 C37 Fe1 66.89(11)
C41 C37 Fe1 133.92(14)
C33 C38 C40 113.3(2)
C33 C38 C39 108.6(2)
C40 C38 C39 110.3(2)
C42 C41 C43 111.9(2)
C42 C41 C37 112.8(2)
C43 C41 C37 110.65(19)

loop_
_geom_bond_atom_site_label_1
_geom_bond_atom_site_label_2
_geom_bond_distance
Fe1 N2 1.8798(16)
Fe1 N1 1.9033(16)
Fe1 C32 2.0286(19)
Fe1 C35 2.086(2)
Fe1 C33 2.091(2)
Fe1 C34 2.097(2)
Fe1 C36 2.099(2)
Fe1 C37 2.109(2)
N1 C2 1.351(3)
N1 C20 1.448(2)
N2 C7 1.391(3)
N2 C3 1.405(3)
N3 C8 1.283(3)
N3 C32 1.418(3)
C1 C9 1.394(3)
C1 C13 1.409(3)
C1 C2 1.486(3)
C2 C3 1.419(3)
C3 C4 1.401(3)
C4 C5 1.362(3)
C5 C6 1.405(3)
C6 C7 1.378(3)
C7 C8 1.483(3)
C8 C14 1.511(3)
C9 C10 1.388(3)
C10 C11 1.377(4)
C11 C12 1.382(4)
C12 C13 1.382(3)
C14 C19 1.383(3)
C14 C15 1.390(3)
C15 C16 1.386(3)
C16 C17 1.378(4)
C17 C18 1.377(4)
C18 C19 1.383(3)
C20 C21 1.403(3)
C20 C25 1.416(3)
C21 C22 1.390(3)
C21 C29 1.521(3)
C22 C23 1.376(3)
C23 C24 1.380(3)
C24 C25 1.391(3)
C25 C26 1.522(3)
C26 C28 1.526(3)
C26 C27 1.536(3)
C29 C31 1.525(4)
C29 C30 1.528(4)
C32 C37 1.423(3)
C32 C33 1.430(3)
C33 C34 1.408(3)
C33 C38 1.512(3)
C34 C35 1.403(3)
C35 C36 1.403(3)
C36 C37 1.407(3)
C37 C41 1.523(3)
C38 C40 1.518(4)
C38 C39 1.530(4)
C41 C42 1.508(4)
C41 C43 1.521(3)
